data_7039020
loop_
_publ_author_name
'Krebs, K. M.'
'Maudrich, J.-J.'
'Wesemann, L.'

_publ_section_title
;
 Reaction of stannylene phosphorus Lewis pairs with dichlorides of
 germanium, tin and lead - the formation of base stabilized stannyl
 stannylenes/germylenes and redox reaction with PbCl2.
;
_journal_issue 19
_journal_name_full 'Dalton transactions (Cambridge, England : 2003)'
_journal_page_first 8081
_journal_page_last 8088
_journal_paper_doi 10.1039/c6dt00916f
_journal_volume 45
_journal_year 2016
_chemical_formula_sum 'C54 H75 Cl2 Ge P Sn'
_chemical_formula_weight 1017.29
_chemical_name_systematic
; 
 ? 
;
_space_group_IT_number 61
_symmetry_cell_setting orthorhombic
_symmetry_space_group_name_Hall '-P 2ac 2ab'
_symmetry_space_group_name_H-M 'P b c a'
_atom_sites_solution_hydrogens geom
_atom_sites_solution_primary direct
_atom_sites_solution_secondary difmap
_audit_creation_method SHELXL-97
_audit_update_record
;
2016-03-03 deposited with the CCDC.
2016-03-30 downloaded from the CCDC.
;
_cell_angle_alpha 90.00
_cell_angle_beta 90.00
_cell_angle_gamma 90.00
_cell_formula_units_Z 8
_cell_length_a 16.0516(4)
_cell_length_b 24.7557(6)
_cell_length_c 25.9550(7)
_cell_measurement_reflns_used 9819
_cell_measurement_temperature 100(2)
_cell_measurement_theta_max 28.11
_cell_measurement_theta_min 2.60
_cell_volume 10313.7(5)
_computing_cell_refinement 'Bruker SAINT'
_computing_data_collection 'Bruker APEX2'
_computing_data_reduction 'Bruker SAINT'
_computing_molecular_graphics 'Bruker SHELXTL'
_computing_publication_material 'Bruker SHELXTL'
_computing_structure_refinement 'SHELXL-97 (Sheldrick, 2008)'
_computing_structure_solution 'SHELXS-97 (Sheldrick, 2008)'
_diffrn_ambient_temperature 100(2)
_diffrn_detector_area_resol_mean 8.3333
_diffrn_measured_fraction_theta_full 0.998
_diffrn_measured_fraction_theta_max 0.998
_diffrn_measurement_device_type 'Bruker APEX-II CCD'
_diffrn_measurement_method '\f and \w scans'
_diffrn_radiation_monochromator graphite
_diffrn_radiation_source 'fine-focus sealed tube'
_diffrn_radiation_type MoK\a
_diffrn_radiation_wavelength 0.71073
_diffrn_reflns_av_R_equivalents 0.0481
_diffrn_reflns_av_sigmaI/netI 0.0350
_diffrn_reflns_limit_h_max 19
_diffrn_reflns_limit_h_min -19
_diffrn_reflns_limit_k_max 30
_diffrn_reflns_limit_k_min -30
_diffrn_reflns_limit_l_max 32
_diffrn_reflns_limit_l_min -32
_diffrn_reflns_number 74213
_diffrn_reflns_theta_full 26.37
_diffrn_reflns_theta_max 26.37
_diffrn_reflns_theta_min 1.57
_exptl_absorpt_coefficient_mu 1.235
_exptl_absorpt_correction_T_max 1.0000
_exptl_absorpt_correction_T_min 0.8963
_exptl_absorpt_correction_type numerical
_exptl_absorpt_process_details 'SADABS V2008/1 (Bruker AXS)'
_exptl_crystal_colour yellow
_exptl_crystal_density_diffrn 1.310
_exptl_crystal_density_method 'not measured'
_exptl_crystal_description block
_exptl_crystal_F_000 4240
_exptl_crystal_size_max 0.232
_exptl_crystal_size_mid 0.134
_exptl_crystal_size_min 0.116
_refine_diff_density_max 0.642
_refine_diff_density_min -0.395
_refine_diff_density_rms 0.075
_refine_ls_extinction_method none
_refine_ls_goodness_of_fit_ref 1.042
_refine_ls_hydrogen_treatment constr
_refine_ls_matrix_type full
_refine_ls_number_parameters 544
_refine_ls_number_reflns 10523
_refine_ls_number_restraints 0
_refine_ls_restrained_S_all 1.042
_refine_ls_R_factor_all 0.0496
_refine_ls_R_factor_gt 0.0308
_refine_ls_shift/su_max 0.002
_refine_ls_shift/su_mean 0.000
_refine_ls_structure_factor_coef Fsqd
_refine_ls_weighting_details 'calc w=1/[\s^2^(Fo^2^)+(0.0286P)^2^+6.3454P] where P=(Fo^2^+2Fc^2^)/3'
_refine_ls_weighting_scheme calc
_refine_ls_wR_factor_gt 0.0606
_refine_ls_wR_factor_ref 0.0663
_reflns_number_gt 8344
_reflns_number_total 10523
_reflns_threshold_expression >2sigma(I)
_cod_data_source_file c6dt00916f2.cif
_cod_data_source_block kk99_0m
_cod_depositor_comments
;
The following automatic conversions were performed:

'_symmetry_cell_setting' value 'Orthorhombic' changed to
'orthorhombic' according to
/usr/data/users/saulius/crontab/automatic-downloads/rss-feeds/RSC/lib/dictionaries/cif_core.dic
dictionary named 'cif_core.dic' version 2.4.2 from 2011-04-26.

Automatic conversion script
Id: cif_fix_values 4268 2015-11-12 08:31:59Z antanas 

 Adding full bibliography for 7039020--7039024.cif.
;
_cod_original_sg_symbol_H-M 'Pbca '
_cod_database_code 7039020

loop_
_symmetry_equiv_pos_as_xyz
'x, y, z'
'x+1/2, -y+1/2, -z'
'-x, y+1/2, -z+1/2'
'-x+1/2, -y, z+1/2'
'-x, -y, -z'
'-x-1/2, y-1/2, z'
'x, -y-1/2, z-1/2'
'x-1/2, y, -z-1/2'

loop_
_atom_site_label
_atom_site_type_symbol
_atom_site_fract_x
_atom_site_fract_y
_atom_site_fract_z
_atom_site_U_iso_or_equiv
_atom_site_adp_type
_atom_site_occupancy
_atom_site_symmetry_multiplicity
_atom_site_calc_flag
_atom_site_refinement_flags
Sn1 Sn 0.184836(10) 0.350896(6) 0.050597(6) 0.01124(5) Uani 1 1 d .
Ge1 Ge 0.113947(17) 0.419707(10) -0.017791(10) 0.01555(6) Uani 1 1 d .
Cl1 Cl -0.00819(4) 0.37279(2) -0.02951(2) 0.01903(13) Uani 1 1 d .
Cl2 Cl 0.11389(4) 0.26645(2) 0.05742(2) 0.01864(13) Uani 1 1 d .
P1 P 0.19150(4) 0.36256(2) -0.08020(2) 0.01255(13) Uani 1 1 d .
C1 C 0.23273(14) 0.36692(9) 0.12804(8) 0.0116(5) Uani 1 1 d .
C2 C 0.27720(15) 0.41596(9) 0.13293(9) 0.0125(5) Uani 1 1 d .
C3 C 0.31588(16) 0.42940(9) 0.17918(9) 0.0169(5) Uani 1 1 d .
H3 H 0.3458 0.4624 0.1819 0.020 Uiso 1 1 calc R
C4 C 0.31122(16) 0.39513(10) 0.22136(9) 0.0170(5) Uani 1 1 d .
H4 H 0.3403 0.4034 0.2522 0.020 Uiso 1 1 calc R
C5 C 0.26372(15) 0.34884(9) 0.21790(9) 0.0152(5) Uani 1 1 d .
H5 H 0.2583 0.3262 0.2473 0.018 Uiso 1 1 calc R
C6 C 0.22331(15) 0.33432(9) 0.17217(9) 0.0128(5) Uani 1 1 d .
C7 C 0.16889(15) 0.28500(9) 0.17456(8) 0.0123(5) Uani 1 1 d .
C8 C 0.08163(15) 0.29057(9) 0.17728(9) 0.0136(5) Uani 1 1 d .
C9 C 0.04103(15) 0.34637(10) 0.17562(9) 0.0171(5) Uani 1 1 d .
H9 H 0.0781 0.3702 0.1546 0.020 Uiso 1 1 calc R
C10 C -0.04492(17) 0.34707(11) 0.15022(11) 0.0267(6) Uani 1 1 d .
H10A H -0.0650 0.3844 0.1479 0.040 Uiso 1 1 calc R
H10B H -0.0839 0.3257 0.1709 0.040 Uiso 1 1 calc R
H10C H -0.0410 0.3316 0.1156 0.040 Uiso 1 1 calc R
C11 C 0.03574(19) 0.37117(11) 0.22953(10) 0.0284(7) Uani 1 1 d .
H11A H 0.0135 0.4080 0.2271 0.043 Uiso 1 1 calc R
H11B H 0.0915 0.3723 0.2449 0.043 Uiso 1 1 calc R
H11C H -0.0011 0.3492 0.2511 0.043 Uiso 1 1 calc R
C12 C 0.03338(15) 0.24408(9) 0.18159(9) 0.0143(5) Uani 1 1 d .
H12 H -0.0254 0.2476 0.1842 0.017 Uiso 1 1 calc R
C13 C 0.06820(15) 0.19257(9) 0.18224(9) 0.0156(5) Uani 1 1 d .
C14 C 0.01431(16) 0.14226(10) 0.18292(9) 0.0190(5) Uani 1 1 d .
H14 H -0.0453 0.1540 0.1824 0.023 Uiso 1 1 calc R
C15 C 0.02969(18) 0.10781(10) 0.13460(11) 0.0281(6) Uani 1 1 d .
H15A H -0.0074 0.0764 0.1350 0.042 Uiso 1 1 calc R
H15B H 0.0878 0.0956 0.1342 0.042 Uiso 1 1 calc R
H15C H 0.0186 0.1295 0.1038 0.042 Uiso 1 1 calc R
C16 C 0.02802(18) 0.10891(11) 0.23170(10) 0.0271(6) Uani 1 1 d .
H16A H -0.0104 0.0781 0.2319 0.041 Uiso 1 1 calc R
H16B H 0.0177 0.1315 0.2620 0.041 Uiso 1 1 calc R
H16C H 0.0856 0.0957 0.2325 0.041 Uiso 1 1 calc R
C17 C 0.15437(15) 0.18841(9) 0.18054(9) 0.0156(5) Uani 1 1 d .
H17 H 0.1792 0.1536 0.1820 0.019 Uiso 1 1 calc R
C18 C 0.20567(15) 0.23359(9) 0.17673(9) 0.0140(5) Uani 1 1 d .
C19 C 0.29960(15) 0.22521(10) 0.17277(10) 0.0185(6) Uani 1 1 d .
H19 H 0.3258 0.2614 0.1671 0.022 Uiso 1 1 calc R
C20 C 0.32151(17) 0.18956(10) 0.12657(11) 0.0275(6) Uani 1 1 d .
H20A H 0.3822 0.1871 0.1232 0.041 Uiso 1 1 calc R
H20B H 0.2980 0.2054 0.0952 0.041 Uiso 1 1 calc R
H20C H 0.2984 0.1533 0.1317 0.041 Uiso 1 1 calc R
C21 C 0.33529(18) 0.20187(12) 0.22283(11) 0.0325(7) Uani 1 1 d .
H21A H 0.3959 0.1984 0.2197 0.049 Uiso 1 1 calc R
H21B H 0.3108 0.1662 0.2292 0.049 Uiso 1 1 calc R
H21C H 0.3220 0.2261 0.2516 0.049 Uiso 1 1 calc R
C22 C 0.27580(15) 0.45738(9) 0.09066(9) 0.0137(5) Uani 1 1 d .
C23 C 0.20817(15) 0.49354(9) 0.08901(9) 0.0157(5) Uani 1 1 d .
C24 C 0.20750(16) 0.53372(9) 0.05138(9) 0.0176(5) Uani 1 1 d .
H24 H 0.1623 0.5585 0.0503 0.021 Uiso 1 1 calc R
C25 C 0.27126(16) 0.53843(9) 0.01545(9) 0.0163(5) Uani 1 1 d .
C26 C 0.27109(17) 0.58307(10) -0.02503(10) 0.0232(6) Uani 1 1 d .
H26 H 0.3177 0.5756 -0.0496 0.028 Uiso 1 1 calc R
C27 C 0.19054(18) 0.58484(12) -0.05611(11) 0.0328(7) Uani 1 1 d .
H27A H 0.1963 0.6109 -0.0843 0.049 Uiso 1 1 calc R
H27B H 0.1445 0.5958 -0.0336 0.049 Uiso 1 1 calc R
H27C H 0.1791 0.5490 -0.0704 0.049 Uiso 1 1 calc R
C28 C 0.2883(2) 0.63758(11) 0.00019(13) 0.0443(9) Uani 1 1 d .
H28A H 0.2918 0.6656 -0.0264 0.066 Uiso 1 1 calc R
H28B H 0.3410 0.6359 0.0191 0.066 Uiso 1 1 calc R
H28C H 0.2430 0.6463 0.0241 0.066 Uiso 1 1 calc R
C29 C 0.33700(15) 0.50205(9) 0.01780(9) 0.0166(5) Uani 1 1 d .
H29 H 0.3806 0.5049 -0.0068 0.020 Uiso 1 1 calc R
C30 C 0.34114(15) 0.46151(9) 0.05504(9) 0.0147(5) Uani 1 1 d .
C31 C 0.41751(15) 0.42499(10) 0.05850(9) 0.0155(5) Uani 1 1 d .
H31 H 0.3994 0.3902 0.0746 0.019 Uiso 1 1 calc R
C32 C 0.45646(16) 0.41135(10) 0.00597(9) 0.0179(5) Uani 1 1 d .
H32A H 0.5013 0.3849 0.0107 0.027 Uiso 1 1 calc R
H32B H 0.4793 0.4443 -0.0095 0.027 Uiso 1 1 calc R
H32C H 0.4137 0.3962 -0.0168 0.027 Uiso 1 1 calc R
C33 C 0.48410(16) 0.44984(10) 0.09338(10) 0.0216(6) Uani 1 1 d .
H33A H 0.5314 0.4250 0.0963 0.032 Uiso 1 1 calc R
H33B H 0.4605 0.4563 0.1277 0.032 Uiso 1 1 calc R
H33C H 0.5031 0.4841 0.0786 0.032 Uiso 1 1 calc R
C34 C 0.13834(16) 0.49135(10) 0.12892(10) 0.0193(6) Uani 1 1 d .
H34 H 0.1458 0.4572 0.1490 0.023 Uiso 1 1 calc R
C35 C 0.05153(18) 0.48957(13) 0.10520(11) 0.0339(7) Uani 1 1 d .
H35A H 0.0098 0.4871 0.1326 0.051 Uiso 1 1 calc R
H35B H 0.0470 0.4580 0.0826 0.051 Uiso 1 1 calc R
H35C H 0.0420 0.5225 0.0851 0.051 Uiso 1 1 calc R
C36 C 0.1453(2) 0.53814(13) 0.16695(13) 0.0500(10) Uani 1 1 d .
H36A H 0.1053 0.5329 0.1951 0.075 Uiso 1 1 calc R
H36B H 0.1332 0.5722 0.1492 0.075 Uiso 1 1 calc R
H36C H 0.2019 0.5394 0.1810 0.075 Uiso 1 1 calc R
C37 C 0.28524(15) 0.32122(9) 0.00234(9) 0.0120(5) Uani 1 1 d .
C38 C 0.35203(15) 0.29162(9) 0.02221(9) 0.0155(5) Uani 1 1 d .
H38 H 0.3561 0.2864 0.0584 0.019 Uiso 1 1 calc R
C39 C 0.41235(16) 0.26979(10) -0.00956(9) 0.0183(5) Uani 1 1 d .
H39 H 0.4563 0.2489 0.0047 0.022 Uiso 1 1 calc R
C40 C 0.40875(16) 0.27834(10) -0.06219(9) 0.0190(6) Uani 1 1 d .
H40 H 0.4509 0.2641 -0.0840 0.023 Uiso 1 1 calc R
C41 C 0.34365(15) 0.30772(9) -0.08311(9) 0.0165(5) Uani 1 1 d .
H41 H 0.3415 0.3137 -0.1192 0.020 Uiso 1 1 calc R
C42 C 0.28086(14) 0.32877(9) -0.05136(9) 0.0128(5) Uani 1 1 d .
C43 C 0.23251(15) 0.40627(9) -0.13187(9) 0.0159(5) Uani 1 1 d .
H43 H 0.2590 0.3826 -0.1584 0.019 Uiso 1 1 calc R
C44 C 0.29865(16) 0.44595(10) -0.11243(10) 0.0213(6) Uani 1 1 d .
H44A H 0.3451 0.4258 -0.0964 0.026 Uiso 1 1 calc R
H44B H 0.2741 0.4700 -0.0860 0.026 Uiso 1 1 calc R
C45 C 0.33156(17) 0.47978(11) -0.15750(11) 0.0278(7) Uani 1 1 d .
H45A H 0.3729 0.5061 -0.1444 0.033 Uiso 1 1 calc R
H45B H 0.3602 0.4558 -0.1823 0.033 Uiso 1 1 calc R
C46 C 0.26186(18) 0.50995(11) -0.18507(11) 0.0278(7) Uani 1 1 d .
H46A H 0.2377 0.5373 -0.1615 0.033 Uiso 1 1 calc R
H46B H 0.2850 0.5291 -0.2154 0.033 Uiso 1 1 calc R
C47 C 0.19372(17) 0.47128(11) -0.20260(10) 0.0249(6) Uani 1 1 d .
H47A H 0.2161 0.4471 -0.2297 0.030 Uiso 1 1 calc R
H47B H 0.1472 0.4922 -0.2177 0.030 Uiso 1 1 calc R
C48 C 0.16100(16) 0.43722(10) -0.15787(10) 0.0190(6) Uani 1 1 d .
H48A H 0.1190 0.4113 -0.1708 0.023 Uiso 1 1 calc R
H48B H 0.1336 0.4610 -0.1323 0.023 Uiso 1 1 calc R
C49 C 0.12864(15) 0.31004(9) -0.11283(9) 0.0145(5) Uani 1 1 d .
H49 H 0.0731 0.3265 -0.1205 0.017 Uiso 1 1 calc R
C50 C 0.11329(16) 0.26332(9) -0.07537(9) 0.0172(5) Uani 1 1 d .
H50A H 0.1673 0.2468 -0.0658 0.021 Uiso 1 1 calc R
H50B H 0.0873 0.2775 -0.0436 0.021 Uiso 1 1 calc R
C51 C 0.05700(18) 0.22015(10) -0.09863(10) 0.0237(6) Uani 1 1 d .
H51A H 0.0510 0.1899 -0.0740 0.028 Uiso 1 1 calc R
H51B H 0.0010 0.2356 -0.1049 0.028 Uiso 1 1 calc R
C52 C 0.09289(19) 0.19916(11) -0.14908(10) 0.0285(7) Uani 1 1 d .
H52A H 0.0541 0.1726 -0.1645 0.034 Uiso 1 1 calc R
H52B H 0.1465 0.1807 -0.1424 0.034 Uiso 1 1 calc R
C53 C 0.10672(18) 0.24585(11) -0.18661(9) 0.0240(6) Uani 1 1 d .
H53A H 0.1316 0.2317 -0.2188 0.029 Uiso 1 1 calc R
H53B H 0.0523 0.2623 -0.1954 0.029 Uiso 1 1 calc R
C54 C 0.16382(16) 0.28920(10) -0.16407(9) 0.0192(6) Uani 1 1 d .
H54A H 0.1689 0.3196 -0.1887 0.023 Uiso 1 1 calc R
H54B H 0.2201 0.2739 -0.1584 0.023 Uiso 1 1 calc R

loop_
_atom_site_aniso_label
_atom_site_aniso_U_11
_atom_site_aniso_U_22
_atom_site_aniso_U_33
_atom_site_aniso_U_23
_atom_site_aniso_U_13
_atom_site_aniso_U_12
Sn1 0.01284(8) 0.01263(8) 0.00825(8) 0.00050(6) -0.00012(7) 0.00038(6)
Ge1 0.01987(14) 0.01347(12) 0.01332(13) 0.00057(10) -0.00117(11) 0.00321(11)
Cl1 0.0135(3) 0.0217(3) 0.0219(3) -0.0021(2) -0.0013(3) 0.0028(2)
Cl2 0.0234(3) 0.0213(3) 0.0112(3) 0.0009(2) -0.0004(3) -0.0089(2)
P1 0.0143(3) 0.0144(3) 0.0089(3) 0.0014(2) -0.0002(3) 0.0009(2)
C1 0.0130(13) 0.0134(11) 0.0084(11) -0.0014(9) 0.0021(10) 0.0021(9)
C2 0.0145(13) 0.0114(11) 0.0116(12) 0.0007(9) 0.0033(10) 0.0019(9)
C3 0.0170(13) 0.0143(12) 0.0193(13) -0.0035(10) 0.0005(11) -0.0023(10)
C4 0.0194(14) 0.0196(13) 0.0120(12) -0.0035(10) -0.0040(11) 0.0012(11)
C5 0.0185(14) 0.0169(12) 0.0102(11) 0.0023(10) -0.0016(10) 0.0032(10)
C6 0.0134(13) 0.0117(11) 0.0133(12) 0.0002(9) 0.0008(10) 0.0028(9)
C7 0.0186(14) 0.0146(12) 0.0037(10) 0.0026(9) 0.0000(9) -0.0002(9)
C8 0.0173(13) 0.0163(12) 0.0072(11) 0.0013(9) -0.0004(10) 0.0018(10)
C9 0.0175(13) 0.0174(12) 0.0163(13) 0.0043(10) 0.0024(10) 0.0030(10)
C10 0.0243(15) 0.0234(14) 0.0323(16) -0.0016(12) -0.0070(13) 0.0054(12)
C11 0.0353(18) 0.0258(15) 0.0239(15) -0.0054(12) -0.0028(13) 0.0128(13)
C12 0.0129(13) 0.0201(13) 0.0099(11) 0.0020(10) 0.0002(10) 0.0000(10)
C13 0.0207(14) 0.0185(13) 0.0076(11) 0.0023(10) -0.0027(10) -0.0035(10)
C14 0.0205(14) 0.0164(13) 0.0202(13) 0.0043(10) -0.0026(11) -0.0022(10)
C15 0.0319(17) 0.0221(14) 0.0303(16) -0.0046(12) -0.0030(13) -0.0078(12)
C16 0.0304(17) 0.0207(14) 0.0301(15) 0.0104(12) -0.0043(13) -0.0053(12)
C17 0.0209(14) 0.0115(12) 0.0145(12) 0.0033(10) -0.0024(10) 0.0027(10)
C18 0.0163(13) 0.0174(12) 0.0084(11) 0.0016(9) -0.0013(10) 0.0028(10)
C19 0.0161(14) 0.0144(12) 0.0249(14) 0.0004(10) 0.0014(11) 0.0022(10)
C20 0.0263(15) 0.0206(14) 0.0355(16) -0.0007(12) 0.0101(13) 0.0022(12)
C21 0.0217(16) 0.0419(18) 0.0339(17) 0.0067(14) -0.0071(13) 0.0064(13)
C22 0.0178(13) 0.0108(11) 0.0124(12) 0.0011(9) -0.0019(10) -0.0035(9)
C23 0.0200(14) 0.0123(12) 0.0149(12) -0.0015(10) 0.0012(10) -0.0017(10)
C24 0.0209(14) 0.0130(12) 0.0189(13) -0.0013(10) 0.0010(11) 0.0021(9)
C25 0.0226(14) 0.0111(11) 0.0151(12) 0.0001(10) -0.0014(11) -0.0015(10)
C26 0.0281(16) 0.0185(13) 0.0232(14) 0.0073(11) 0.0089(12) 0.0044(11)
C27 0.0350(18) 0.0369(17) 0.0265(16) 0.0163(13) 0.0040(14) 0.0121(14)
C28 0.072(3) 0.0197(15) 0.0415(19) 0.0125(13) 0.0074(18) -0.0075(15)
C29 0.0178(13) 0.0160(12) 0.0160(12) 0.0009(10) 0.0028(10) -0.0040(10)
C30 0.0187(13) 0.0117(11) 0.0138(12) -0.0031(10) -0.0009(10) -0.0033(9)
C31 0.0159(13) 0.0161(12) 0.0147(13) 0.0025(10) 0.0004(10) -0.0010(10)
C32 0.0154(13) 0.0167(13) 0.0217(13) 0.0023(10) 0.0003(11) 0.0008(10)
C33 0.0183(14) 0.0253(14) 0.0212(14) -0.0007(11) -0.0017(11) -0.0013(11)
C34 0.0257(15) 0.0143(12) 0.0178(13) 0.0027(10) 0.0065(11) 0.0032(10)
C35 0.0251(16) 0.0459(18) 0.0306(16) 0.0112(14) 0.0089(13) 0.0081(14)
C36 0.065(2) 0.042(2) 0.043(2) -0.0211(16) 0.0306(18) -0.0169(17)
C37 0.0138(12) 0.0086(11) 0.0136(12) -0.0005(9) -0.0008(10) -0.0007(9)
C38 0.0189(13) 0.0143(12) 0.0132(12) 0.0039(10) -0.0012(10) -0.0009(10)
C39 0.0178(14) 0.0167(12) 0.0203(13) 0.0014(10) -0.0020(11) 0.0050(10)
C40 0.0180(14) 0.0191(13) 0.0200(14) -0.0023(10) 0.0040(11) 0.0027(10)
C41 0.0188(13) 0.0198(13) 0.0110(12) 0.0002(10) 0.0008(10) -0.0005(10)
C42 0.0121(12) 0.0126(11) 0.0138(12) 0.0009(10) -0.0001(10) -0.0006(9)
C43 0.0180(14) 0.0186(13) 0.0110(12) 0.0032(10) -0.0013(10) -0.0009(10)
C44 0.0211(15) 0.0232(14) 0.0197(14) 0.0058(11) -0.0080(11) -0.0042(11)
C45 0.0243(16) 0.0301(15) 0.0290(15) 0.0126(12) -0.0056(13) -0.0109(12)
C46 0.0317(17) 0.0258(15) 0.0259(15) 0.0143(12) -0.0077(13) -0.0097(12)
C47 0.0278(16) 0.0270(15) 0.0200(14) 0.0108(11) -0.0070(12) -0.0035(12)
C48 0.0190(14) 0.0202(13) 0.0177(13) 0.0065(10) -0.0044(11) -0.0025(10)
C49 0.0174(13) 0.0158(12) 0.0103(12) 0.0008(9) -0.0012(10) -0.0009(10)
C50 0.0221(14) 0.0184(13) 0.0112(12) 0.0007(10) 0.0007(11) -0.0040(10)
C51 0.0331(16) 0.0230(14) 0.0151(13) 0.0013(11) -0.0017(12) -0.0072(12)
C52 0.0431(19) 0.0194(14) 0.0229(14) -0.0063(11) -0.0015(13) -0.0058(12)
C53 0.0314(16) 0.0271(14) 0.0136(13) -0.0057(11) 0.0024(12) -0.0034(12)
C54 0.0243(15) 0.0226(13) 0.0107(12) -0.0002(10) 0.0021(11) -0.0026(11)

loop_
_atom_type_symbol
_atom_type_description
_atom_type_scat_dispersion_real
_atom_type_scat_dispersion_imag
_atom_type_scat_source
C C 0.0033 0.0016 'International Tables Vol C Tables 4.2.6.8 and 6.1.1.4'
H H 0.0000 0.0000 'International Tables Vol C Tables 4.2.6.8 and 6.1.1.4'
P P 0.1023 0.0942 'International Tables Vol C Tables 4.2.6.8 and 6.1.1.4'
Cl Cl 0.1484 0.1585 'International Tables Vol C Tables 4.2.6.8 and 6.1.1.4'
Ge Ge 0.1547 1.8001 'International Tables Vol C Tables 4.2.6.8 and 6.1.1.4'
Sn Sn -0.6537 1.4246 'International Tables Vol C Tables 4.2.6.8 and 6.1.1.4'

loop_
_geom_angle_atom_site_label_1
_geom_angle_atom_site_label_2
_geom_angle_atom_site_label_3
_geom_angle
C37 Sn1 C1 109.31(9)
C37 Sn1 Cl2 95.78(6)
C1 Sn1 Cl2 104.96(6)
C37 Sn1 Ge1 98.43(6)
C1 Sn1 Ge1 129.42(6)
Cl2 Sn1 Ge1 113.496(17)
Cl1 Ge1 P1 93.05(2)
Cl1 Ge1 Sn1 97.304(18)
P1 Ge1 Sn1 81.879(16)
C42 P1 C43 106.69(11)
C42 P1 C49 107.14(11)
C43 P1 C49 105.89(11)
C42 P1 Ge1 112.84(8)
C43 P1 Ge1 108.58(8)
C49 P1 Ge1 115.16(8)
C6 C1 C2 118.2(2)
C6 C1 Sn1 127.23(17)
C2 C1 Sn1 114.55(16)
C3 C2 C1 120.5(2)
C3 C2 C22 118.3(2)
C1 C2 C22 120.9(2)
C4 C3 C2 120.7(2)
C4 C3 H3 119.6
C2 C3 H3 119.6
C5 C4 C3 119.1(2)
C5 C4 H4 120.4
C3 C4 H4 120.4
C4 C5 C6 121.6(2)
C4 C5 H5 119.2
C6 C5 H5 119.2
C5 C6 C1 119.5(2)
C5 C6 C7 116.3(2)
C1 C6 C7 124.1(2)
C18 C7 C8 120.3(2)
C18 C7 C6 119.6(2)
C8 C7 C6 120.0(2)
C12 C8 C7 118.4(2)
C12 C8 C9 120.8(2)
C7 C8 C9 120.7(2)
C8 C9 C10 114.0(2)
C8 C9 C11 111.1(2)
C10 C9 C11 109.9(2)
C8 C9 H9 107.2
C10 C9 H9 107.2
C11 C9 H9 107.2
C9 C10 H10A 109.5
C9 C10 H10B 109.5
H10A C10 H10B 109.5
C9 C10 H10C 109.5
H10A C10 H10C 109.5
H10B C10 H10C 109.5
C9 C11 H11A 109.5
C9 C11 H11B 109.5
H11A C11 H11B 109.5
C9 C11 H11C 109.5
H11A C11 H11C 109.5
H11B C11 H11C 109.5
C8 C12 C13 122.3(2)
C8 C12 H12 118.8
C13 C12 H12 118.8
C17 C13 C12 117.9(2)
C17 C13 C14 120.5(2)
C12 C13 C14 121.6(2)
C13 C14 C16 111.8(2)
C13 C14 C15 110.8(2)
C16 C14 C15 110.7(2)
C13 C14 H14 107.8
C16 C14 H14 107.8
C15 C14 H14 107.8
C14 C15 H15A 109.5
C14 C15 H15B 109.5
H15A C15 H15B 109.5
C14 C15 H15C 109.5
H15A C15 H15C 109.5
H15B C15 H15C 109.5
C14 C16 H16A 109.5
C14 C16 H16B 109.5
H16A C16 H16B 109.5
C14 C16 H16C 109.5
H16A C16 H16C 109.5
H16B C16 H16C 109.5
C13 C17 C18 122.1(2)
C13 C17 H17 118.9
C18 C17 H17 118.9
C17 C18 C7 118.8(2)
C17 C18 C19 118.7(2)
C7 C18 C19 122.4(2)
C18 C19 C20 111.0(2)
C18 C19 C21 111.3(2)
C20 C19 C21 111.2(2)
C18 C19 H19 107.7
C20 C19 H19 107.7
C21 C19 H19 107.7
C19 C20 H20A 109.5
C19 C20 H20B 109.5
H20A C20 H20B 109.5
C19 C20 H20C 109.5
H20A C20 H20C 109.5
H20B C20 H20C 109.5
C19 C21 H21A 109.5
C19 C21 H21B 109.5
H21A C21 H21B 109.5
C19 C21 H21C 109.5
H21A C21 H21C 109.5
H21B C21 H21C 109.5
C30 C22 C23 120.7(2)
C30 C22 C2 121.3(2)
C23 C22 C2 117.9(2)
C24 C23 C22 118.7(2)
C24 C23 C34 119.7(2)
C22 C23 C34 121.5(2)
C25 C24 C23 121.6(2)
C25 C24 H24 119.2
C23 C24 H24 119.2
C29 C25 C24 118.4(2)
C29 C25 C26 120.1(2)
C24 C25 C26 121.5(2)
C27 C26 C25 112.8(2)
C27 C26 C28 110.8(2)
C25 C26 C28 110.2(2)
C27 C26 H26 107.6
C25 C26 H26 107.6
C28 C26 H26 107.6
C26 C27 H27A 109.5
C26 C27 H27B 109.5
H27A C27 H27B 109.5
C26 C27 H27C 109.5
H27A C27 H27C 109.5
H27B C27 H27C 109.5
C26 C28 H28A 109.5
C26 C28 H28B 109.5
H28A C28 H28B 109.5
C26 C28 H28C 109.5
H28A C28 H28C 109.5
H28B C28 H28C 109.5
C25 C29 C30 122.2(2)
C25 C29 H29 118.9
C30 C29 H29 118.9
C29 C30 C22 118.3(2)
C29 C30 C31 120.4(2)
C22 C30 C31 121.3(2)
C30 C31 C33 111.0(2)
C30 C31 C32 113.9(2)
C33 C31 C32 109.2(2)
C30 C31 H31 107.5
C33 C31 H31 107.5
C32 C31 H31 107.5
C31 C32 H32A 109.5
C31 C32 H32B 109.5
H32A C32 H32B 109.5
C31 C32 H32C 109.5
H32A C32 H32C 109.5
H32B C32 H32C 109.5
C31 C33 H33A 109.5
C31 C33 H33B 109.5
H33A C33 H33B 109.5
C31 C33 H33C 109.5
H33A C33 H33C 109.5
H33B C33 H33C 109.5
C35 C34 C36 110.5(2)
C35 C34 C23 113.5(2)
C36 C34 C23 111.0(2)
C35 C34 H34 107.2
C36 C34 H34 107.2
C23 C34 H34 107.2
C34 C35 H35A 109.5
C34 C35 H35B 109.5
H35A C35 H35B 109.5
C34 C35 H35C 109.5
H35A C35 H35C 109.5
H35B C35 H35C 109.5
C34 C36 H36A 109.5
C34 C36 H36B 109.5
H36A C36 H36B 109.5
C34 C36 H36C 109.5
H36A C36 H36C 109.5
H36B C36 H36C 109.5
C38 C37 C42 118.3(2)
C38 C37 Sn1 122.31(17)
C42 C37 Sn1 119.31(17)
C39 C38 C37 121.5(2)
C39 C38 H38 119.3
C37 C38 H38 119.3
C38 C39 C40 120.0(2)
C38 C39 H39 120.0
C40 C39 H39 120.0
C39 C40 C41 119.9(2)
C39 C40 H40 120.0
C41 C40 H40 120.0
C40 C41 C42 120.5(2)
C40 C41 H41 119.8
C42 C41 H41 119.8
C41 C42 C37 119.8(2)
C41 C42 P1 119.68(18)
C37 C42 P1 120.47(18)
C44 C43 C48 110.0(2)
C44 C43 P1 112.58(16)
C48 C43 P1 110.20(16)
C44 C43 H43 108.0
C48 C43 H43 108.0
P1 C43 H43 108.0
C43 C44 C45 109.7(2)
C43 C44 H44A 109.7
C45 C44 H44A 109.7
C43 C44 H44B 109.7
C45 C44 H44B 109.7
H44A C44 H44B 108.2
C46 C45 C44 111.9(2)
C46 C45 H45A 109.2
C44 C45 H45A 109.2
C46 C45 H45B 109.2
C44 C45 H45B 109.2
H45A C45 H45B 107.9
C47 C46 C45 111.1(2)
C47 C46 H46A 109.4
C45 C46 H46A 109.4
C47 C46 H46B 109.4
C45 C46 H46B 109.4
H46A C46 H46B 108.0
C46 C47 C48 111.5(2)
C46 C47 H47A 109.3
C48 C47 H47A 109.3
C46 C47 H47B 109.3
C48 C47 H47B 109.3
H47A C47 H47B 108.0
C47 C48 C43 110.6(2)
C47 C48 H48A 109.5
C43 C48 H48A 109.5
C47 C48 H48B 109.5
C43 C48 H48B 109.5
H48A C48 H48B 108.1
C50 C49 C54 110.85(19)
C50 C49 P1 109.13(16)
C54 C49 P1 115.61(17)
C50 C49 H49 106.9
C54 C49 H49 106.9
P1 C49 H49 106.9
C51 C50 C49 111.9(2)
C51 C50 H50A 109.2
C49 C50 H50A 109.2
C51 C50 H50B 109.2
C49 C50 H50B 109.2
H50A C50 H50B 107.9
C52 C51 C50 110.8(2)
C52 C51 H51A 109.5
C50 C51 H51A 109.5
C52 C51 H51B 109.5
C50 C51 H51B 109.5
H51A C51 H51B 108.1
C51 C52 C53 110.2(2)
C51 C52 H52A 109.6
C53 C52 H52A 109.6
C51 C52 H52B 109.6
C53 C52 H52B 109.6
H52A C52 H52B 108.1
C54 C53 C52 112.0(2)
C54 C53 H53A 109.2
C52 C53 H53A 109.2
C54 C53 H53B 109.2
C52 C53 H53B 109.2
H53A C53 H53B 107.9
C53 C54 C49 110.3(2)
C53 C54 H54A 109.6
C49 C54 H54A 109.6
C53 C54 H54B 109.6
C49 C54 H54B 109.6
H54A C54 H54B 108.1

loop_
_geom_bond_atom_site_label_1
_geom_bond_atom_site_label_2
_geom_bond_distance
Sn1 C37 2.169(2)
Sn1 C1 2.188(2)
Sn1 Cl2 2.3871(6)
Sn1 Ge1 2.7106(3)
Ge1 Cl1 2.2990(7)
Ge1 P1 2.4849(6)
P1 C42 1.821(2)
P1 C43 1.845(2)
P1 C49 1.851(2)
C1 C6 1.409(3)
C1 C2 1.414(3)
C2 C3 1.392(3)
C2 C22 1.502(3)
C3 C4 1.387(3)
C3 H3 0.9500
C4 C5 1.379(3)
C4 H4 0.9500
C5 C6 1.400(3)
C5 H5 0.9500
C6 C7 1.503(3)
C7 C18 1.404(3)
C7 C8 1.409(3)
C8 C12 1.392(3)
C8 C9 1.528(3)
C9 C10 1.529(4)
C9 C11 1.530(3)
C9 H9 1.0000
C10 H10A 0.9800
C10 H10B 0.9800
C10 H10C 0.9800
C11 H11A 0.9800
C11 H11B 0.9800
C11 H11C 0.9800
C12 C13 1.392(3)
C12 H12 0.9500
C13 C17 1.388(3)
C13 C14 1.517(3)
C14 C16 1.527(3)
C14 C15 1.536(4)
C14 H14 1.0000
C15 H15A 0.9800
C15 H15B 0.9800
C15 H15C 0.9800
C16 H16A 0.9800
C16 H16B 0.9800
C16 H16C 0.9800
C17 C18 1.392(3)
C17 H17 0.9500
C18 C19 1.525(3)
C19 C20 1.530(4)
C19 C21 1.533(4)
C19 H19 1.0000
C20 H20A 0.9800
C20 H20B 0.9800
C20 H20C 0.9800
C21 H21A 0.9800
C21 H21B 0.9800
C21 H21C 0.9800
C22 C30 1.402(3)
C22 C23 1.408(3)
C23 C24 1.394(3)
C23 C34 1.527(3)
C24 C25 1.389(3)
C24 H24 0.9500
C25 C29 1.389(3)
C25 C26 1.525(3)
C26 C27 1.525(4)
C26 C28 1.525(4)
C26 H26 1.0000
C27 H27A 0.9800
C27 H27B 0.9800
C27 H27C 0.9800
C28 H28A 0.9800
C28 H28B 0.9800
C28 H28C 0.9800
C29 C30 1.395(3)
C29 H29 0.9500
C30 C31 1.526(3)
C31 C33 1.530(3)
C31 C32 1.537(3)
C31 H31 1.0000
C32 H32A 0.9800
C32 H32B 0.9800
C32 H32C 0.9800
C33 H33A 0.9800
C33 H33B 0.9800
C33 H33C 0.9800
C34 C35 1.524(4)
C34 C36 1.526(4)
C34 H34 1.0000
C35 H35A 0.9800
C35 H35B 0.9800
C35 H35C 0.9800
C36 H36A 0.9800
C36 H36B 0.9800
C36 H36C 0.9800
C37 C38 1.397(3)
C37 C42 1.408(3)
C38 C39 1.382(3)
C38 H38 0.9500
C39 C40 1.383(3)
C39 H39 0.9500
C40 C41 1.384(3)
C40 H40 0.9500
C41 C42 1.402(3)
C41 H41 0.9500
C43 C44 1.532(3)
C43 C48 1.536(3)
C43 H43 1.0000
C44 C45 1.533(3)
C44 H44A 0.9900
C44 H44B 0.9900
C45 C46 1.524(4)
C45 H45A 0.9900
C45 H45B 0.9900
C46 C47 1.523(4)
C46 H46A 0.9900
C46 H46B 0.9900
C47 C48 1.528(3)
C47 H47A 0.9900
C47 H47B 0.9900
C48 H48A 0.9900
C48 H48B 0.9900
C49 C50 1.531(3)
C49 C54 1.534(3)
C49 H49 1.0000
C50 C51 1.524(3)
C50 H50A 0.9900
C50 H50B 0.9900
C51 C52 1.522(4)
C51 H51A 0.9900
C51 H51B 0.9900
C52 C53 1.528(4)
C52 H52A 0.9900
C52 H52B 0.9900
C53 C54 1.528(3)
C53 H53A 0.9900
C53 H53B 0.9900
C54 H54A 0.9900
C54 H54B 0.9900

loop_
_geom_torsion_atom_site_label_1
_geom_torsion_atom_site_label_2
_geom_torsion_atom_site_label_3
_geom_torsion_atom_site_label_4
_geom_torsion
C37 Sn1 Ge1 Cl1 111.99(6)
C1 Sn1 Ge1 Cl1 -124.33(8)
Cl2 Sn1 Ge1 Cl1 11.88(2)
C37 Sn1 Ge1 P1 19.93(6)
C1 Sn1 Ge1 P1 143.61(8)
Cl2 Sn1 Ge1 P1 -80.18(2)
Cl1 Ge1 P1 C42 -120.95(8)
Sn1 Ge1 P1 C42 -24.00(8)
Cl1 Ge1 P1 C43 121.00(8)
Sn1 Ge1 P1 C43 -142.05(8)
Cl1 Ge1 P1 C49 2.50(8)
Sn1 Ge1 P1 C49 99.45(8)
C37 Sn1 C1 C6 -101.9(2)
Cl2 Sn1 C1 C6 -0.1(2)
Ge1 Sn1 C1 C6 138.81(17)
C37 Sn1 C1 C2 78.59(18)
Cl2 Sn1 C1 C2 -179.63(15)
Ge1 Sn1 C1 C2 -40.7(2)
C6 C1 C2 C3 4.8(3)
Sn1 C1 C2 C3 -175.61(18)
C6 C1 C2 C22 -168.2(2)
Sn1 C1 C2 C22 11.3(3)
C1 C2 C3 C4 -0.3(4)
C22 C2 C3 C4 172.9(2)
C2 C3 C4 C5 -3.6(4)
C3 C4 C5 C6 3.0(4)
C4 C5 C6 C1 1.6(4)
C4 C5 C6 C7 -176.0(2)
C2 C1 C6 C5 -5.4(3)
Sn1 C1 C6 C5 175.09(17)
C2 C1 C6 C7 171.9(2)
Sn1 C1 C6 C7 -7.6(3)
C5 C6 C7 C18 -74.0(3)
C1 C6 C7 C18 108.6(3)
C5 C6 C7 C8 102.8(3)
C1 C6 C7 C8 -74.7(3)
C18 C7 C8 C12 -0.7(3)
C6 C7 C8 C12 -177.4(2)
C18 C7 C8 C9 179.2(2)
C6 C7 C8 C9 2.5(3)
C12 C8 C9 C10 -31.8(3)
C7 C8 C9 C10 148.3(2)
C12 C8 C9 C11 93.0(3)
C7 C8 C9 C11 -86.8(3)
C7 C8 C12 C13 -1.3(3)
C9 C8 C12 C13 178.8(2)
C8 C12 C13 C17 2.6(4)
C8 C12 C13 C14 -175.3(2)
C17 C13 C14 C16 64.4(3)
C12 C13 C14 C16 -117.8(3)
C17 C13 C14 C15 -59.6(3)
C12 C13 C14 C15 118.3(3)
C12 C13 C17 C18 -1.9(4)
C14 C13 C17 C18 176.0(2)
C13 C17 C18 C7 0.0(4)
C13 C17 C18 C19 -177.4(2)
C8 C7 C18 C17 1.3(3)
C6 C7 C18 C17 178.0(2)
C8 C7 C18 C19 178.6(2)
C6 C7 C18 C19 -4.6(3)
C17 C18 C19 C20 57.2(3)
C7 C18 C19 C20 -120.2(2)
C17 C18 C19 C21 -67.2(3)
C7 C18 C19 C21 115.4(3)
C3 C2 C22 C30 87.8(3)
C1 C2 C22 C30 -99.0(3)
C3 C2 C22 C23 -89.8(3)
C1 C2 C22 C23 83.5(3)
C30 C22 C23 C24 -0.2(3)
C2 C22 C23 C24 177.3(2)
C30 C22 C23 C34 -177.2(2)
C2 C22 C23 C34 0.4(3)
C22 C23 C24 C25 0.7(4)
C34 C23 C24 C25 177.7(2)
C23 C24 C25 C29 -0.3(4)
C23 C24 C25 C26 -178.9(2)
C29 C25 C26 C27 128.1(3)
C24 C25 C26 C27 -53.4(3)
C29 C25 C26 C28 -107.5(3)
C24 C25 C26 C28 71.0(3)
C24 C25 C29 C30 -0.4(4)
C26 C25 C29 C30 178.1(2)
C25 C29 C30 C22 0.8(3)
C25 C29 C30 C31 -175.7(2)
C23 C22 C30 C29 -0.5(3)
C2 C22 C30 C29 -178.0(2)
C23 C22 C30 C31 176.0(2)
C2 C22 C30 C31 -1.5(3)
C29 C30 C31 C33 88.1(3)
C22 C30 C31 C33 -88.3(3)
C29 C30 C31 C32 -35.6(3)
C22 C30 C31 C32 148.0(2)
C24 C23 C34 C35 54.2(3)
C22 C23 C34 C35 -128.9(3)
C24 C23 C34 C36 -70.9(3)
C22 C23 C34 C36 106.0(3)
C1 Sn1 C37 C38 30.1(2)
Cl2 Sn1 C37 C38 -78.03(18)
Ge1 Sn1 C37 C38 167.13(18)
C1 Sn1 C37 C42 -154.19(17)
Cl2 Sn1 C37 C42 97.72(17)
Ge1 Sn1 C37 C42 -17.12(18)
C42 C37 C38 C39 -0.4(3)
Sn1 C37 C38 C39 175.37(18)
C37 C38 C39 C40 1.9(4)
C38 C39 C40 C41 -1.5(4)
C39 C40 C41 C42 -0.3(4)
C40 C41 C42 C37 1.7(4)
C40 C41 C42 P1 -175.05(19)
C38 C37 C42 C41 -1.4(3)
Sn1 C37 C42 C41 -177.27(17)
C38 C37 C42 P1 175.40(17)
Sn1 C37 C42 P1 -0.5(3)
C43 P1 C42 C41 -43.1(2)
C49 P1 C42 C41 70.0(2)
Ge1 P1 C42 C41 -162.23(16)
C43 P1 C42 C37 140.18(19)
C49 P1 C42 C37 -106.8(2)
Ge1 P1 C42 C37 21.0(2)
C42 P1 C43 C44 -55.8(2)
C49 P1 C43 C44 -169.73(18)
Ge1 P1 C43 C44 66.07(18)
C42 P1 C43 C48 -179.08(16)
C49 P1 C43 C48 67.01(19)
Ge1 P1 C43 C48 -57.19(17)
C48 C43 C44 C45 -58.2(3)
P1 C43 C44 C45 178.46(18)
C43 C44 C45 C46 57.0(3)
C44 C45 C46 C47 -55.0(3)
C45 C46 C47 C48 54.3(3)
C46 C47 C48 C43 -56.3(3)
C44 C43 C48 C47 58.3(3)
P1 C43 C48 C47 -177.00(17)
C42 P1 C49 C50 50.21(19)
C43 P1 C49 C50 163.80(17)
Ge1 P1 C49 C50 -76.21(17)
C42 P1 C49 C54 -75.5(2)
C43 P1 C49 C54 38.1(2)
Ge1 P1 C49 C54 158.06(15)
C54 C49 C50 C51 -55.3(3)
P1 C49 C50 C51 176.29(18)
C49 C50 C51 C52 56.2(3)
C50 C51 C52 C53 -56.3(3)
C51 C52 C53 C54 57.2(3)
C52 C53 C54 C49 -56.3(3)
C50 C49 C54 C53 54.6(3)
P1 C49 C54 C53 179.45(17)
